data_7001271
loop_
_publ_author_name
'Kirk Egdal, Rune'
'Bond, Andrew D.'
'McKenzie, Christine J.'

_publ_section_title
;
 Air oxidation of divanadium(IV) complexes
;
_journal_issue 19
_journal_name_full 'Dalton Transactions'
_journal_page_first 3833
_journal_page_last 3839
_journal_paper_doi 10.1039/b901633c
_journal_year 2009
_chemical_absolute_configuration unk
_chemical_formula_moiety 'C36 H39 N6 O7 V2 +, Cl O4 -'
_chemical_formula_sum 'C36 H39 Cl N6 O11 V2'
_chemical_formula_weight 869.06
_space_group_IT_number 5
_symmetry_cell_setting monoclinic
_symmetry_space_group_name_Hall 'C 2y'
_symmetry_space_group_name_H-M 'C 1 2 1'
_atom_sites_solution_hydrogens geom
_atom_sites_solution_primary direct
_atom_sites_solution_secondary difmap
_cell_angle_alpha 90.00
_cell_angle_beta 104.205(2)
_cell_angle_gamma 90.00
_cell_formula_units_Z 4
_cell_length_a 14.0031(6)
_cell_length_b 19.7115(9)
_cell_length_c 13.8599(6)
_cell_measurement_reflns_used 5996
_cell_measurement_temperature 180(2)
_cell_measurement_theta_max 20.84
_cell_measurement_theta_min 2.56
_cell_volume 3708.7(3)
_computing_cell_refinement 'SAINT v.7.06a (Bruker, 2003)'
_computing_data_collection 'APEX2 v.1.0-22 (Bruker-Nonius, 2004)'
_computing_data_reduction 'SAINT v.7.06a'
_computing_molecular_graphics 'SHELXTL v.6.10'
_computing_publication_material 'SHELXTL v.6.10'
_computing_structure_refinement 'SHELXTL v.6.10'
_computing_structure_solution 'SHELXTL v.6.10 (Sheldrick, 2000)'
_diffrn_ambient_temperature 180(2)
_diffrn_measured_fraction_theta_full 0.985
_diffrn_measured_fraction_theta_max 0.985
_diffrn_measurement_device_type 'Bruker-Nonius X8APEX-II CCD'
_diffrn_measurement_method 'thin-slice \w and \f scans'
_diffrn_radiation_monochromator graphite
_diffrn_radiation_source 'fine-focus sealed tube'
_diffrn_radiation_type MoK\a
_diffrn_radiation_wavelength 0.71073
_diffrn_reflns_av_R_equivalents 0.081
_diffrn_reflns_av_sigmaI/netI 0.1390
_diffrn_reflns_limit_h_max 16
_diffrn_reflns_limit_h_min -17
_diffrn_reflns_limit_k_max 24
_diffrn_reflns_limit_k_min -24
_diffrn_reflns_limit_l_max 16
_diffrn_reflns_limit_l_min 0
_diffrn_reflns_number 48890
_diffrn_reflns_theta_full 25.91
_diffrn_reflns_theta_max 25.91
_diffrn_reflns_theta_min 3.61
_diffrn_standards_number 0
_exptl_absorpt_coefficient_mu 0.646
_exptl_absorpt_correction_T_max 0.882
_exptl_absorpt_correction_T_min 0.687
_exptl_absorpt_correction_type multi-scan
_exptl_absorpt_process_details 'TWINABS (Sheldrick, 2003)'
_exptl_crystal_colour red
_exptl_crystal_density_diffrn 1.556
_exptl_crystal_density_method 'not measured'
_exptl_crystal_description block
_exptl_crystal_F_000 1792
_exptl_crystal_size_max 0.20
_exptl_crystal_size_mid 0.20
_exptl_crystal_size_min 0.20
_refine_diff_density_max 0.643
_refine_diff_density_min -0.524
_refine_diff_density_rms 0.085
_refine_ls_extinction_method none
_refine_ls_goodness_of_fit_ref 0.903
_refine_ls_hydrogen_treatment constr
_refine_ls_matrix_type full
_refine_ls_number_parameters 320
_refine_ls_number_reflns 10862
_refine_ls_number_restraints 105
_refine_ls_restrained_S_all 0.953
_refine_ls_R_factor_all 0.0890
_refine_ls_R_factor_gt 0.0542
_refine_ls_shift/su_max 0.000
_refine_ls_shift/su_mean 0.000
_refine_ls_structure_factor_coef Fsqd
_refine_ls_weighting_details 'calc w=1/[\s^2^(Fo^2^)+(0.0718P)^2^] where P=(Fo^2^+2Fc^2^)/3'
_refine_ls_weighting_scheme calc
_refine_ls_wR_factor_gt 0.1274
_refine_ls_wR_factor_ref 0.1332
_reflns_number_gt 6494
_reflns_number_total 10862
_reflns_threshold_expression I>2\s(I)
_cod_data_source_file b901633c.txt
_cod_data_source_block 2
_cod_original_sg_symbol_H-M 'C 2'
_cod_database_code 7001271

loop_
_symmetry_equiv_pos_as_xyz
'x, y, z'
'-x, y, -z'
'x+1/2, y+1/2, z'
'-x+1/2, y+1/2, -z'

loop_
_atom_site_label
_atom_site_type_symbol
_atom_site_fract_x
_atom_site_fract_y
_atom_site_fract_z
_atom_site_U_iso_or_equiv
_atom_site_adp_type
_atom_site_occupancy
_atom_site_symmetry_multiplicity
_atom_site_calc_flag
_atom_site_refinement_flags
_atom_site_disorder_assembly
_atom_site_disorder_group
V1 V 0.37332(6) 0.20082(5) 0.05883(6) 0.0242(2) Uani 1 1 d . . .
O1 O 0.5000 0.2458(2) 0.0000 0.0205(11) Uani 1 2 d SU . .
O2 O 0.2726(3) 0.18450(17) 0.0918(3) 0.0322(9) Uani 1 1 d U . .
O3 O 0.4688(3) 0.17279(18) 0.1702(3) 0.0321(9) Uani 1 1 d U . .
O4 O 0.4470(3) 0.12282(17) 0.0947(3) 0.0300(9) Uani 1 1 d U . .
N1 N 0.2853(3) 0.2736(2) -0.0492(3) 0.0229(10) Uiso 1 1 d . . .
N2 N 0.3231(3) 0.1438(2) -0.0762(3) 0.0253(11) Uiso 1 1 d . . .
N3 N 0.3885(3) 0.29389(19) 0.1409(3) 0.0223(10) Uiso 1 1 d . . .
C1 C 0.5000 0.3138(3) 0.0000 0.0194(16) Uiso 1 2 d S . .
C2 C 0.4228(4) 0.3510(2) -0.0605(4) 0.0192(12) Uiso 1 1 d . . .
C3 C 0.4245(4) 0.4206(3) -0.0597(4) 0.0257(13) Uiso 1 1 d . . .
H3A H 0.3712 0.4441 -0.1022 0.031 Uiso 1 1 calc R . .
C4 C 0.5000 0.4588(3) 0.0000 0.031(2) Uiso 1 2 d SD . .
C5 C 0.5000 0.5366(4) 0.0000 0.033(2) Uiso 1 2 d SD . .
C51 C 0.5869(7) 0.5670(5) 0.0668(8) 0.062(4) Uiso 0.50 1 d PD . .
H51A H 0.6312 0.5311 0.1002 0.094 Uiso 0.50 1 calc PR . .
H51B H 0.5664 0.5949 0.1166 0.094 Uiso 0.50 1 calc PR . .
H51C H 0.6213 0.5955 0.0281 0.094 Uiso 0.50 1 calc PR . .
C52 C 0.4922(9) 0.5595(5) -0.1096(6) 0.051(4) Uiso 0.50 1 d PD . .
H52A H 0.4338 0.5390 -0.1536 0.077 Uiso 0.50 1 calc PR . .
H52B H 0.5512 0.5450 -0.1300 0.077 Uiso 0.50 1 calc PR . .
H52C H 0.4867 0.6091 -0.1139 0.077 Uiso 0.50 1 calc PR . .
C53 C 0.4019(7) 0.5601(5) 0.0220(9) 0.064(4) Uiso 0.50 1 d PD . .
H53A H 0.3466 0.5379 -0.0244 0.095 Uiso 0.50 1 calc PR . .
H53B H 0.3956 0.6095 0.0138 0.095 Uiso 0.50 1 calc PR . .
H53C H 0.4014 0.5479 0.0904 0.095 Uiso 0.50 1 calc PR . .
C6 C 0.3368(4) 0.3089(3) -0.1187(4) 0.0260(13) Uiso 1 1 d . . .
H6A H 0.2895 0.3388 -0.1645 0.031 Uiso 1 1 calc R . .
H6B H 0.3612 0.2748 -0.1593 0.031 Uiso 1 1 calc R . .
C7 C 0.2039(4) 0.2334(3) -0.1124(4) 0.0279(13) Uiso 1 1 d . . .
H7A H 0.1554 0.2211 -0.0740 0.034 Uiso 1 1 calc R . .
H7B H 0.1698 0.2605 -0.1709 0.034 Uiso 1 1 calc R . .
C8 C 0.2456(4) 0.1714(3) -0.1455(4) 0.0261(13) Uiso 1 1 d . . .
C9 C 0.2106(4) 0.1407(3) -0.2347(4) 0.0378(15) Uiso 1 1 d . . .
H9A H 0.1576 0.1608 -0.2823 0.045 Uiso 1 1 calc R . .
C10 C 0.2513(4) 0.0802(3) -0.2575(5) 0.0360(15) Uiso 1 1 d . . .
H10A H 0.2282 0.0594 -0.3208 0.043 Uiso 1 1 calc R . .
C11 C 0.3262(4) 0.0512(3) -0.1855(4) 0.0344(14) Uiso 1 1 d . . .
H11A H 0.3540 0.0090 -0.1975 0.041 Uiso 1 1 calc R . .
C12 C 0.3601(4) 0.0843(2) -0.0963(4) 0.0233(13) Uiso 1 1 d . . .
H12A H 0.4118 0.0642 -0.0472 0.028 Uiso 1 1 calc R . .
C13 C 0.2455(3) 0.3244(3) 0.0095(3) 0.0259(12) Uiso 1 1 d . . .
H13A H 0.1866 0.3057 0.0276 0.031 Uiso 1 1 calc R . .
H13B H 0.2253 0.3656 -0.0312 0.031 Uiso 1 1 calc R . .
C14 C 0.3229(4) 0.3430(3) 0.1038(4) 0.0279(13) Uiso 1 1 d . . .
C15 C 0.3236(4) 0.4049(3) 0.1498(4) 0.0349(14) Uiso 1 1 d . . .
H15A H 0.2757 0.4384 0.1228 0.042 Uiso 1 1 calc R . .
C16 C 0.3948(5) 0.4174(3) 0.2353(5) 0.0431(17) Uiso 1 1 d . . .
H16A H 0.3989 0.4607 0.2662 0.052 Uiso 1 1 calc R . .
C17 C 0.4603(4) 0.3673(3) 0.2759(4) 0.0320(14) Uiso 1 1 d . . .
H17A H 0.5080 0.3746 0.3368 0.038 Uiso 1 1 calc R . .
C18 C 0.4559(4) 0.3065(3) 0.2275(4) 0.0292(13) Uiso 1 1 d . . .
H18A H 0.5016 0.2719 0.2555 0.035 Uiso 1 1 calc R . .
V2 V 0.14937(7) 0.32551(5) 0.58228(6) 0.0272(2) Uani 1 1 d . . .
O5 O 0.0000 0.3716(2) 0.5000 0.0209(12) Uani 1 2 d SU . .
O6 O 0.2624(3) 0.3078(2) 0.6349(3) 0.0414(11) Uani 1 1 d U . .
O7 O 0.0848(3) 0.29788(18) 0.6769(3) 0.0335(10) Uani 1 1 d U . .
O8 O 0.0821(3) 0.24844(17) 0.6025(3) 0.0344(10) Uani 1 1 d U . .
N4 N 0.2053(4) 0.3999(2) 0.4887(3) 0.0320(11) Uiso 1 1 d . . .
N5 N 0.1608(4) 0.4170(2) 0.6661(3) 0.0308(11) Uiso 1 1 d . . .
N6 N 0.1557(3) 0.2699(2) 0.4505(3) 0.0277(11) Uiso 1 1 d . . .
C19 C 0.0000 0.4420(4) 0.5000 0.0190(17) Uiso 1 2 d S . .
C20 C 0.0609(4) 0.4767(3) 0.4537(4) 0.0310(14) Uiso 1 1 d . . .
C21 C 0.0606(5) 0.5463(3) 0.4526(5) 0.0490(17) Uiso 1 1 d . . .
H21A H 0.1022 0.5697 0.4190 0.059 Uiso 1 1 calc R . .
C22 C 0.0000 0.5836(4) 0.5000 0.042(2) Uiso 1 2 d SD . .
C23 C 0.0000 0.6607(5) 0.5000 0.085(4) Uiso 1 2 d SD . .
C231 C -0.0266(10) 0.6940(6) 0.4064(7) 0.066(4) Uiso 0.50 1 d PD . .
H23A H -0.0434 0.6601 0.3531 0.100 Uiso 0.50 1 calc PR . .
H23B H 0.0288 0.7216 0.3974 0.100 Uiso 0.50 1 calc PR . .
H23C H -0.0837 0.7233 0.4039 0.100 Uiso 0.50 1 calc PR . .
C232 C -0.0861(7) 0.6818(5) 0.5608(8) 0.055(4) Uiso 0.50 1 d PD . .
H23D H -0.1507 0.6658 0.5230 0.083 Uiso 0.50 1 calc PR . .
H23E H -0.0877 0.7313 0.5680 0.083 Uiso 0.50 1 calc PR . .
H23F H -0.0700 0.6607 0.6269 0.083 Uiso 0.50 1 calc PR . .
C233 C 0.0890(6) 0.6865(5) 0.5805(7) 0.032(3) Uiso 0.50 1 d PD . .
H23G H 0.1501 0.6728 0.5635 0.047 Uiso 0.50 1 calc PR . .
H23H H 0.0871 0.6672 0.6451 0.047 Uiso 0.50 1 calc PR . .
H23I H 0.0864 0.7361 0.5840 0.047 Uiso 0.50 1 calc PR . .
C24 C 0.1306(4) 0.4353(3) 0.4076(4) 0.0356(15) Uiso 1 1 d . . .
H24A H 0.0926 0.4013 0.3610 0.043 Uiso 1 1 calc R . .
H24B H 0.1646 0.4655 0.3698 0.043 Uiso 1 1 calc R . .
C25 C 0.2670(5) 0.3597(3) 0.4363(5) 0.0437(16) Uiso 1 1 d . . .
H25A H 0.3289 0.3456 0.4838 0.052 Uiso 1 1 calc R . .
H25B H 0.2841 0.3874 0.3834 0.052 Uiso 1 1 calc R . .
C26 C 0.2083(5) 0.2973(3) 0.3910(4) 0.0391(16) Uiso 1 1 d . . .
C27 C 0.2105(5) 0.2708(4) 0.3008(5) 0.0558(19) Uiso 1 1 d . . .
H27A H 0.2457 0.2931 0.2594 0.067 Uiso 1 1 calc R . .
C28 C 0.1607(5) 0.2111(3) 0.2706(5) 0.0520(17) Uiso 1 1 d . . .
H28A H 0.1600 0.1919 0.2076 0.062 Uiso 1 1 calc R . .
C29 C 0.1139(4) 0.1812(3) 0.3312(4) 0.0383(16) Uiso 1 1 d . . .
H29A H 0.0820 0.1390 0.3123 0.046 Uiso 1 1 calc R . .
C30 C 0.1103(4) 0.2097(3) 0.4206(4) 0.0403(15) Uiso 1 1 d . . .
H30A H 0.0758 0.1870 0.4622 0.048 Uiso 1 1 calc R . .
C31 C 0.2637(5) 0.4493(3) 0.5586(4) 0.0406(16) Uiso 1 1 d . . .
H31A H 0.3300 0.4303 0.5875 0.049 Uiso 1 1 calc R . .
H31B H 0.2720 0.4911 0.5219 0.049 Uiso 1 1 calc R . .
C32 C 0.2169(4) 0.4667(3) 0.6395(4) 0.0339(14) Uiso 1 1 d . . .
C33 C 0.2270(5) 0.5284(3) 0.6865(5) 0.0484(17) Uiso 1 1 d . . .
H33A H 0.2656 0.5627 0.6663 0.058 Uiso 1 1 calc R . .
C34 C 0.1821(5) 0.5415(3) 0.7626(5) 0.0542(18) Uiso 1 1 d . . .
H34A H 0.1875 0.5848 0.7939 0.065 Uiso 1 1 calc R . .
C35 C 0.1279(5) 0.4886(3) 0.7925(5) 0.0436(16) Uiso 1 1 d . . .
H35A H 0.0982 0.4945 0.8467 0.052 Uiso 1 1 calc R . .
C36 C 0.1191(4) 0.4288(3) 0.7417(4) 0.0370(15) Uiso 1 1 d . . .
H36A H 0.0813 0.3936 0.7609 0.044 Uiso 1 1 calc R . .
Cl1 Cl 0.0000 0.39512(11) 0.0000 0.0508(6) Uani 1 2 d SD . .
O1A O 0.0832(4) 0.4349(2) 0.0166(6) 0.100(2) Uani 1 1 d DU . .
O1B O -0.0004(6) 0.3513(4) 0.0750(6) 0.180(4) Uani 1 1 d DU . .
Cl2 Cl 0.0029(9) 0.02224(13) 0.4853(6) 0.0306(17) Uani 0.50 1 d PD . .
O2A O 0.0177(7) 0.0338(4) 0.3916(6) 0.068(3) Uani 0.50 1 d PDU . .
O2B O 0.0851(5) 0.0517(3) 0.5418(5) 0.137(3) Uani 1 1 d DU . .
O2C O 0.0000 -0.0454(3) 0.5000 0.070(2) Uani 1 2 d SDU . .

loop_
_atom_site_aniso_label
_atom_site_aniso_U_11
_atom_site_aniso_U_22
_atom_site_aniso_U_33
_atom_site_aniso_U_23
_atom_site_aniso_U_13
_atom_site_aniso_U_12
V1 0.0186(5) 0.0290(5) 0.0261(5) 0.0019(5) 0.0079(4) 0.0004(5)
O1 0.015(3) 0.025(3) 0.026(3) 0.000 0.013(2) 0.000
O2 0.0196(19) 0.040(2) 0.043(2) 0.0073(17) 0.0197(18) -0.0055(18)
O3 0.034(2) 0.037(2) 0.027(2) -0.0018(17) 0.0104(17) 0.0038(18)
O4 0.027(2) 0.032(2) 0.032(2) 0.0015(17) 0.0103(17) 0.0052(17)
V2 0.0197(5) 0.0324(5) 0.0296(5) 0.0013(5) 0.0061(4) 0.0066(5)
O5 0.018(3) 0.023(3) 0.021(3) 0.000 0.005(2) 0.000
O6 0.020(2) 0.058(3) 0.040(2) 0.0058(19) -0.0023(19) 0.016(2)
O7 0.033(2) 0.041(2) 0.026(2) 0.0028(17) 0.0067(18) 0.0058(18)
O8 0.041(3) 0.029(2) 0.039(2) 0.0042(18) 0.020(2) 0.0014(18)
Cl1 0.0237(13) 0.0393(13) 0.0957(19) 0.000 0.0266(13) 0.000
O1A 0.045(3) 0.056(3) 0.199(6) -0.034(4) 0.028(4) -0.016(3)
O1B 0.123(5) 0.182(7) 0.233(7) 0.137(6) 0.043(6) 0.038(5)
Cl2 0.0183(17) 0.0444(16) 0.031(5) 0.0000(17) 0.010(3) -0.001(2)
O2A 0.050(6) 0.088(6) 0.064(6) 0.014(5) 0.010(5) -0.009(5)
O2B 0.078(5) 0.123(5) 0.181(6) -0.044(5) -0.024(4) -0.025(4)
O2C 0.092(5) 0.042(4) 0.085(5) 0.000 0.038(4) 0.000

loop_
_atom_type_symbol
_atom_type_description
_atom_type_scat_dispersion_real
_atom_type_scat_dispersion_imag
_atom_type_scat_source
C C 0.0033 0.0016 'International Tables Vol C Tables 4.2.6.8 and 6.1.1.4'
H H 0.0000 0.0000 'International Tables Vol C Tables 4.2.6.8 and 6.1.1.4'
N N 0.0061 0.0033 'International Tables Vol C Tables 4.2.6.8 and 6.1.1.4'
O O 0.0106 0.0060 'International Tables Vol C Tables 4.2.6.8 and 6.1.1.4'
Cl Cl 0.1484 0.1585 'International Tables Vol C Tables 4.2.6.8 and 6.1.1.4'
V V 0.3005 0.5294 'International Tables Vol C Tables 4.2.6.8 and 6.1.1.4'

loop_
_geom_angle_atom_site_label_1
_geom_angle_atom_site_label_2
_geom_angle_atom_site_label_3
_geom_angle
_geom_angle_site_symmetry_1
_geom_angle_site_symmetry_3
_geom_angle_publ_flag
O2 V1 O4 103.07(17) . . ?
O2 V1 O3 101.83(17) . . ?
O4 V1 O3 44.82(15) . . ?
O2 V1 N3 90.00(17) . . ?
O4 V1 N3 126.38(16) . . ?
O3 V1 N3 81.75(16) . . ?
O2 V1 N2 91.15(18) . . ?
O4 V1 N2 80.86(16) . . ?
O3 V1 N2 125.62(16) . . ?
N3 V1 N2 151.58(15) . . ?
O2 V1 N1 86.61(17) . . ?
O4 V1 N1 154.18(16) . . ?
O3 V1 N1 156.90(16) . . ?
N3 V1 N1 76.74(15) . . ?
N2 V1 N1 74.99(15) . . ?
O2 V1 O1 167.61(16) . . ?
O4 V1 O1 89.32(15) . . ?
O3 V1 O1 87.10(12) . . ?
N3 V1 O1 82.72(15) . . ?
N2 V1 O1 90.54(13) . . ?
N1 V1 O1 81.97(13) . . ?
C1 O1 V1 112.66(10) . . ?
C1 O1 V1 112.66(10) . 2_655 ?
V1 O1 V1 134.7(2) . 2_655 ?
O4 O3 V1 67.2(2) . . ?
O3 O4 V1 68.0(2) . . ?
C13 N1 C7 110.3(4) . . ?
C13 N1 C6 110.0(4) . . ?
C7 N1 C6 106.7(4) . . ?
C13 N1 V1 106.7(3) . . ?
C7 N1 V1 105.8(3) . . ?
C6 N1 V1 117.2(3) . . ?
C12 N2 C8 118.8(4) . . ?
C12 N2 V1 125.4(3) . . ?
C8 N2 V1 115.8(3) . . ?
C14 N3 C18 117.8(4) . . ?
C14 N3 V1 116.4(3) . . ?
C18 N3 V1 125.7(3) . . ?
O1 C1 C2 121.6(3) . 2_655 ?
O1 C1 C2 121.6(3) . . ?
C2 C1 C2 116.9(6) 2_655 . ?
C3 C2 C1 120.6(5) . . ?
C3 C2 C6 124.0(5) . . ?
C1 C2 C6 115.2(4) . . ?
C2 C3 C4 123.6(5) . . ?
C2 C3 H3A 118.2 . . ?
C4 C3 H3A 118.2 . . ?
C3 C4 C3 114.6(6) 2_655 . ?
C3 C4 C5 122.7(3) 2_655 . ?
C3 C4 C5 122.7(3) . . ?
C51 C5 C51 131.6(10) . 2_655 ?
C51 C5 C4 114.2(5) . . ?
C51 C5 C4 114.2(5) 2_655 . ?
C51 C5 C53 50.3(6) . 2_655 ?
C51 C5 C53 113.1(6) 2_655 2_655 ?
C4 C5 C53 107.4(5) . 2_655 ?
C51 C5 C53 113.1(6) . . ?
C51 C5 C53 50.3(6) 2_655 . ?
C4 C5 C53 107.4(5) . . ?
C53 C5 C53 145.1(9) 2_655 . ?
C51 C5 C52 54.4(6) . 2_655 ?
C51 C5 C52 110.1(6) 2_655 2_655 ?
C4 C5 C52 106.8(5) . 2_655 ?
C53 C5 C52 104.5(5) 2_655 2_655 ?
C53 C5 C52 64.9(5) . 2_655 ?
C51 C5 C52 110.1(6) . . ?
C51 C5 C52 54.4(6) 2_655 . ?
C4 C5 C52 106.8(5) . . ?
C53 C5 C52 64.9(5) 2_655 . ?
C53 C5 C52 104.5(5) . . ?
C52 C5 C52 146.3(9) 2_655 . ?
C5 C51 H51A 109.5 . . ?
C5 C51 H51B 109.5 . . ?
H51A C51 H51B 109.5 . . ?
C5 C51 H51C 109.5 . . ?
H51A C51 H51C 109.5 . . ?
H51B C51 H51C 109.5 . . ?
C5 C52 H52A 109.5 . . ?
C5 C52 H52B 109.5 . . ?
H52A C52 H52B 109.5 . . ?
C5 C52 H52C 109.5 . . ?
H52A C52 H52C 109.5 . . ?
H52B C52 H52C 109.5 . . ?
C5 C53 H53A 109.5 . . ?
C5 C53 H53B 109.5 . . ?
H53A C53 H53B 109.5 . . ?
C5 C53 H53C 109.5 . . ?
H53A C53 H53C 109.5 . . ?
H53B C53 H53C 109.5 . . ?
N1 C6 C2 110.7(4) . . ?
N1 C6 H6A 109.5 . . ?
C2 C6 H6A 109.5 . . ?
N1 C6 H6B 109.5 . . ?
C2 C6 H6B 109.5 . . ?
H6A C6 H6B 108.1 . . ?
C8 C7 N1 108.7(4) . . ?
C8 C7 H7A 109.9 . . ?
N1 C7 H7A 109.9 . . ?
C8 C7 H7B 109.9 . . ?
N1 C7 H7B 109.9 . . ?
H7A C7 H7B 108.3 . . ?
C9 C8 N2 120.5(5) . . ?
C9 C8 C7 124.9(5) . . ?
N2 C8 C7 114.6(5) . . ?
C8 C9 C10 120.9(6) . . ?
C8 C9 H9A 119.6 . . ?
C10 C9 H9A 119.6 . . ?
C11 C10 C9 118.1(6) . . ?
C11 C10 H10A 120.9 . . ?
C9 C10 H10A 120.9 . . ?
C12 C11 C10 119.1(6) . . ?
C12 C11 H11A 120.4 . . ?
C10 C11 H11A 120.4 . . ?
N2 C12 C11 122.5(5) . . ?
N2 C12 H12A 118.8 . . ?
C11 C12 H12A 118.8 . . ?
N1 C13 C14 110.5(4) . . ?
N1 C13 H13A 109.6 . . ?
C14 C13 H13A 109.6 . . ?
N1 C13 H13B 109.6 . . ?
C14 C13 H13B 109.6 . . ?
H13A C13 H13B 108.1 . . ?
N3 C14 C15 122.3(5) . . ?
N3 C14 C13 115.4(5) . . ?
C15 C14 C13 122.3(5) . . ?
C16 C15 C14 118.7(6) . . ?
C16 C15 H15A 120.6 . . ?
C14 C15 H15A 120.6 . . ?
C15 C16 C17 119.8(6) . . ?
C15 C16 H16A 120.1 . . ?
C17 C16 H16A 120.1 . . ?
C18 C17 C16 119.0(5) . . ?
C18 C17 H17A 120.5 . . ?
C16 C17 H17A 120.5 . . ?
N3 C18 C17 122.2(5) . . ?
N3 C18 H18A 118.9 . . ?
C17 C18 H18A 118.9 . . ?
O6 V2 O8 103.57(19) . . ?
O6 V2 O7 102.26(18) . . ?
O8 V2 O7 45.00(15) . . ?
O6 V2 N5 90.1(2) . . ?
O8 V2 N5 125.97(17) . . ?
O7 V2 N5 81.17(17) . . ?
O6 V2 N6 91.94(19) . . ?
O8 V2 N6 80.65(16) . . ?
O7 V2 N6 125.55(17) . . ?
N5 V2 N6 151.88(17) . . ?
O6 V2 N4 87.65(19) . . ?
O8 V2 N4 153.86(17) . . ?
O7 V2 N4 155.77(17) . . ?
N5 V2 N4 76.70(17) . . ?
N6 V2 N4 75.37(16) . . ?
O6 V2 O5 168.45(18) . . ?
O8 V2 O5 87.98(16) . . ?
O7 V2 O5 85.69(12) . . ?
N5 V2 O5 82.77(16) . . ?
N6 V2 O5 90.12(13) . . ?
N4 V2 O5 81.88(14) . . ?
C19 O5 V2 113.17(11) . 2_556 ?
C19 O5 V2 113.17(10) . . ?
V2 O5 V2 133.7(2) 2_556 . ?
O8 O7 V2 67.4(2) . . ?
O7 O8 V2 67.7(2) . . ?
C31 N4 C25 112.2(5) . . ?
C31 N4 C24 110.9(4) . . ?
C25 N4 C24 105.2(4) . . ?
C31 N4 V2 105.8(3) . . ?
C25 N4 V2 105.3(3) . . ?
C24 N4 V2 117.5(4) . . ?
C36 N5 C32 118.5(5) . . ?
C36 N5 V2 125.9(4) . . ?
C32 N5 V2 115.6(4) . . ?
C26 N6 C30 116.6(5) . . ?
C26 N6 V2 117.2(4) . . ?
C30 N6 V2 126.2(4) . . ?
C20 C19 C20 120.1(7) . 2_556 ?
C20 C19 O5 120.0(3) . . ?
C20 C19 O5 120.0(3) 2_556 . ?
C19 C20 C21 120.2(6) . . ?
C19 C20 C24 117.7(5) . . ?
C21 C20 C24 122.1(6) . . ?
C20 C21 C22 121.3(7) . . ?
C20 C21 H21A 119.3 . . ?
C22 C21 H21A 119.3 . . ?
C21 C22 C21 116.7(8) . 2_556 ?
C21 C22 C23 121.6(4) . . ?
C21 C22 C23 121.6(4) 2_556 . ?
C231 C23 C231 124.9(12) 2_556 . ?
C231 C23 C22 117.6(6) 2_556 . ?
C231 C23 C22 117.6(6) . . ?
C231 C23 C233 119.5(7) . . ?
C22 C23 C233 109.3(5) . . ?
C231 C23 C233 119.5(7) 2_556 2_556 ?
C22 C23 C233 109.3(5) . 2_556 ?
C233 C23 C233 141.4(10) . 2_556 ?
C231 C23 C232 106.4(6) 2_556 2_556 ?
C22 C23 C232 104.3(5) . 2_556 ?
C233 C23 C232 74.3(5) . 2_556 ?
C233 C23 C232 96.1(5) 2_556 2_556 ?
C231 C23 C232 106.4(6) . . ?
C22 C23 C232 104.3(5) . . ?
C233 C23 C232 96.1(5) . . ?
C233 C23 C232 74.3(5) 2_556 . ?
C232 C23 C232 151.3(10) 2_556 . ?
C23 C231 H23A 109.5 . . ?
C23 C231 H23B 109.5 . . ?
H23A C231 H23B 109.5 . . ?
C23 C231 H23C 109.5 . . ?
H23A C231 H23C 109.5 . . ?
H23B C231 H23C 109.5 . . ?
C23 C232 H23D 109.5 . . ?
C23 C232 H23E 109.5 . . ?
H23D C232 H23E 109.5 . . ?
C23 C232 H23F 109.5 . . ?
H23D C232 H23F 109.5 . . ?
H23E C232 H23F 109.5 . . ?
C23 C233 H23G 109.5 . . ?
C23 C233 H23H 109.5 . . ?
H23G C233 H23H 109.5 . . ?
C23 C233 H23I 109.5 . . ?
H23G C233 H23I 109.5 . . ?
H23H C233 H23I 109.5 . . ?
N4 C24 C20 109.5(5) . . ?
N4 C24 H24A 109.8 . . ?
C20 C24 H24A 109.8 . . ?
N4 C24 H24B 109.8 . . ?
C20 C24 H24B 109.8 . . ?
H24A C24 H24B 108.2 . . ?
N4 C25 C26 108.1(5) . . ?
N4 C25 H25A 110.1 . . ?
C26 C25 H25A 110.1 . . ?
N4 C25 H25B 110.1 . . ?
C26 C25 H25B 110.1 . . ?
H25A C25 H25B 108.4 . . ?
N6 C26 C27 123.2(6) . . ?
N6 C26 C25 113.1(5) . . ?
C27 C26 C25 123.7(6) . . ?
C26 C27 C28 118.7(6) . . ?
C26 C27 H27A 120.7 . . ?
C28 C27 H27A 120.7 . . ?
C29 C28 C27 118.7(6) . . ?
C29 C28 H28A 120.6 . . ?
C27 C28 H28A 120.6 . . ?
C28 C29 C30 121.6(6) . . ?
C28 C29 H29A 119.2 . . ?
C30 C29 H29A 119.2 . . ?
N6 C30 C29 120.9(6) . . ?
N6 C30 H30A 119.5 . . ?
C29 C30 H30A 119.5 . . ?
C32 C31 N4 112.0(5) . . ?
C32 C31 H31A 109.2 . . ?
N4 C31 H31A 109.2 . . ?
C32 C31 H31B 109.2 . . ?
N4 C31 H31B 109.2 . . ?
H31A C31 H31B 107.9 . . ?
N5 C32 C33 120.5(5) . . ?
N5 C32 C31 115.7(5) . . ?
C33 C32 C31 123.8(5) . . ?
C32 C33 C34 121.2(6) . . ?
C32 C33 H33A 119.4 . . ?
C34 C33 H33A 119.4 . . ?
C33 C34 C35 117.7(6) . . ?
C33 C34 H34A 121.1 . . ?
C35 C34 H34A 121.1 . . ?
C36 C35 C34 118.3(6) . . ?
C36 C35 H35A 120.9 . . ?
C34 C35 H35A 120.9 . . ?
N5 C36 C35 123.6(6) . . ?
N5 C36 H36A 118.2 . . ?
C35 C36 H36A 118.2 . . ?
O1B Cl1 O1B 100.6(8) 2 . ?
O1B Cl1 O1A 113.5(5) 2 2 ?
O1B Cl1 O1A 109.2(4) . 2 ?
O1B Cl1 O1A 109.2(4) 2 . ?
O1B Cl1 O1A 113.5(5) . . ?
O1A Cl1 O1A 110.5(4) 2 . ?
O2B Cl2 O2C 114.4(8) 2_556 . ?
O2B Cl2 O2B 125.0(6) 2_556 . ?
O2C Cl2 O2B 112.9(7) . . ?
O2B Cl2 O2A 90.2(7) 2_556 . ?
O2C Cl2 O2A 108.7(5) . . ?
O2B Cl2 O2A 99.8(7) . . ?
O2B Cl2 O2A 82.0(6) 2_556 2_556 ?
O2C Cl2 O2A 88.0(5) . 2_556 ?
O2B Cl2 O2A 73.2(5) . 2_556 ?
O2A Cl2 O2A 163.2(7) . 2_556 ?

loop_
_geom_bond_atom_site_label_1
_geom_bond_atom_site_label_2
_geom_bond_distance
_geom_bond_site_symmetry_2
_geom_bond_publ_flag
V1 O2 1.618(3) . ?
V1 O4 1.850(3) . ?
V1 O3 1.861(4) . ?
V1 N3 2.141(4) . ?
V1 N2 2.148(4) . ?
V1 N1 2.217(4) . ?
V1 O1 2.3043(19) . ?
O1 C1 1.339(8) . ?
O1 V1 2.3043(19) 2_655 ?
O3 O4 1.415(5) . ?
N1 C13 1.483(7) . ?
N1 C7 1.484(6) . ?
N1 C6 1.508(6) . ?
N2 C12 1.339(6) . ?
N2 C8 1.373(6) . ?
N3 C14 1.347(6) . ?
N3 C18 1.356(6) . ?
C1 C2 1.401(6) 2_655 ?
C1 C2 1.401(6) . ?
C2 C3 1.373(7) . ?
C2 C6 1.521(7) . ?
C3 C4 1.392(6) . ?
C3 H3A 0.950 . ?
C4 C3 1.392(6) 2_655 ?
C4 C5 1.533(9) . ?
C5 C51 1.465(8) . ?
C5 C51 1.465(8) 2_655 ?
C5 C53 1.550(8) 2_655 ?
C5 C53 1.550(8) . ?
C5 C52 1.563(7) 2_655 ?
C5 C52 1.563(7) . ?
C51 H51A 0.980 . ?
C51 H51B 0.980 . ?
C51 H51C 0.980 . ?
C52 H52A 0.980 . ?
C52 H52B 0.980 . ?
C52 H52C 0.980 . ?
C53 H53A 0.980 . ?
C53 H53B 0.980 . ?
C53 H53C 0.980 . ?
C6 H6A 0.990 . ?
C6 H6B 0.990 . ?
C7 C8 1.474(7) . ?
C7 H7A 0.990 . ?
C7 H7B 0.990 . ?
C8 C9 1.355(7) . ?
C9 C10 1.392(8) . ?
C9 H9A 0.950 . ?
C10 C11 1.382(8) . ?
C10 H10A 0.950 . ?
C11 C12 1.375(7) . ?
C11 H11A 0.950 . ?
C12 H12A 0.950 . ?
C13 C14 1.523(6) . ?
C13 H13A 0.990 . ?
C13 H13B 0.990 . ?
C14 C15 1.375(7) . ?
C15 C16 1.371(8) . ?
C15 H15A 0.950 . ?
C16 C17 1.372(8) . ?
C16 H16A 0.950 . ?
C17 C18 1.367(7) . ?
C17 H17A 0.950 . ?
C18 H18A 0.950 . ?
V2 O6 1.611(4) . ?
V2 O8 1.845(4) . ?
V2 O7 1.849(4) . ?
V2 N5 2.130(4) . ?
V2 N6 2.151(4) . ?
V2 N4 2.223(5) . ?
V2 O5 2.3086(19) . ?
O5 C19 1.389(8) . ?
O5 V2 2.309(2) 2_556 ?
O7 O8 1.413(5) . ?
N4 C31 1.473(7) . ?
N4 C25 1.487(7) . ?
N4 C24 1.506(7) . ?
N5 C36 1.339(7) . ?
N5 C32 1.363(7) . ?
N6 C26 1.347(7) . ?
N6 C30 1.361(7) . ?
C19 C20 1.369(6) . ?
C19 C20 1.369(6) 2_556 ?
C20 C21 1.372(8) . ?
C20 C24 1.528(8) . ?
C21 C22 1.402(8) . ?
C21 H21A 0.950 . ?
C22 C21 1.402(8) 2_556 ?
C22 C23 1.519(12) . ?
C23 C231 1.420(8) 2_556 ?
C23 C231 1.420(8) . ?
C23 C233 1.541(7) . ?
C23 C233 1.541(7) 2_556 ?
C23 C232 1.684(8) 2_556 ?
C23 C232 1.684(8) . ?
C231 H23A 0.980 . ?
C231 H23B 0.980 . ?
C231 H23C 0.980 . ?
C232 H23D 0.980 . ?
C232 H23E 0.980 . ?
C232 H23F 0.980 . ?
C233 H23G 0.980 . ?
C233 H23H 0.980 . ?
C233 H23I 0.980 . ?
C24 H24A 0.990 . ?
C24 H24B 0.990 . ?
C25 C26 1.527(8) . ?
C25 H25A 0.990 . ?
C25 H25B 0.990 . ?
C26 C27 1.363(9) . ?
C27 C28 1.379(9) . ?
C27 H27A 0.950 . ?
C28 C29 1.323(8) . ?
C28 H28A 0.950 . ?
C29 C30 1.372(8) . ?
C29 H29A 0.950 . ?
C30 H30A 0.950 . ?
C31 C32 1.471(8) . ?
C31 H31A 0.990 . ?
C31 H31B 0.990 . ?
C32 C33 1.371(8) . ?
C33 C34 1.378(9) . ?
C33 H33A 0.950 . ?
C34 C35 1.411(9) . ?
C34 H34A 0.950 . ?
C35 C36 1.364(8) . ?
C35 H35A 0.950 . ?
C36 H36A 0.950 . ?
Cl1 O1B 1.353(6) 2 ?
Cl1 O1B 1.353(6) . ?
Cl1 O1A 1.376(5) 2 ?
Cl1 O1A 1.376(5) . ?
Cl2 O2B 1.329(14) 2_556 ?
Cl2 O2C 1.350(6) . ?
Cl2 O2B 1.353(10) . ?
Cl2 O2A 1.383(10) . ?
O2B Cl2 1.329(14) 2_556 ?
O2C Cl2 1.350(6) 2_556 ?

loop_
_geom_torsion_atom_site_label_1
_geom_torsion_atom_site_label_2
_geom_torsion_atom_site_label_3
_geom_torsion_atom_site_label_4
_geom_torsion
_geom_torsion_site_symmetry_1
_geom_torsion_site_symmetry_2
_geom_torsion_site_symmetry_3
_geom_torsion_site_symmetry_4
_geom_torsion_publ_flag
O2 V1 O1 C1 26.4(7) . . . . ?
O4 V1 O1 C1 -154.87(11) . . . . ?
O3 V1 O1 C1 -110.08(11) . . . . ?
N3 V1 O1 C1 -28.03(11) . . . . ?
N2 V1 O1 C1 124.28(11) . . . . ?
N1 V1 O1 C1 49.52(11) . . . . ?
O2 V1 O1 V1 -153.6(7) . . . 2_655 ?
O4 V1 O1 V1 25.13(11) . . . 2_655 ?
O3 V1 O1 V1 69.92(11) . . . 2_655 ?
N3 V1 O1 V1 151.96(11) . . . 2_655 ?
N2 V1 O1 V1 -55.72(11) . . . 2_655 ?
N1 V1 O1 V1 -130.48(11) . . . 2_655 ?
O2 V1 O3 O4 96.7(2) . . . . ?
N3 V1 O3 O4 -175.0(2) . . . . ?
N2 V1 O3 O4 -3.4(3) . . . . ?
N1 V1 O3 O4 -153.6(4) . . . . ?
O1 V1 O3 O4 -92.0(2) . . . . ?
O2 V1 O4 O3 -93.7(2) . . . . ?
N3 V1 O4 O3 6.1(3) . . . . ?
N2 V1 O4 O3 177.2(2) . . . . ?
N1 V1 O4 O3 156.4(3) . . . . ?
O1 V1 O4 O3 86.6(2) . . . . ?
O2 V1 N1 C13 60.2(3) . . . . ?
O4 V1 N1 C13 173.7(3) . . . . ?
O3 V1 N1 C13 -52.4(6) . . . . ?
N3 V1 N1 C13 -30.6(3) . . . . ?
N2 V1 N1 C13 152.4(3) . . . . ?
O1 V1 N1 C13 -114.9(3) . . . . ?
O2 V1 N1 C7 -57.3(3) . . . . ?
O4 V1 N1 C7 56.2(5) . . . . ?
O3 V1 N1 C7 -169.9(4) . . . . ?
N3 V1 N1 C7 -148.1(3) . . . . ?
N2 V1 N1 C7 34.8(3) . . . . ?
O1 V1 N1 C7 127.6(3) . . . . ?
O2 V1 N1 C6 -176.1(3) . . . . ?
O4 V1 N1 C6 -62.6(5) . . . . ?
O3 V1 N1 C6 71.3(5) . . . . ?
N3 V1 N1 C6 93.1(3) . . . . ?
N2 V1 N1 C6 -84.0(3) . . . . ?
O1 V1 N1 C6 8.8(3) . . . . ?
O2 V1 N2 C12 -110.3(4) . . . . ?
O4 V1 N2 C12 -7.2(4) . . . . ?
O3 V1 N2 C12 -4.8(5) . . . . ?
N3 V1 N2 C12 157.6(4) . . . . ?
N1 V1 N2 C12 163.5(5) . . . . ?
O1 V1 N2 C12 82.0(4) . . . . ?
O2 V1 N2 C8 68.7(4) . . . . ?
O4 V1 N2 C8 171.8(4) . . . . ?
O3 V1 N2 C8 174.2(3) . . . . ?
N3 V1 N2 C8 -23.4(6) . . . . ?
N1 V1 N2 C8 -17.4(4) . . . . ?
O1 V1 N2 C8 -99.0(4) . . . . ?
O2 V1 N3 C14 -69.8(4) . . . . ?
O4 V1 N3 C14 -176.1(3) . . . . ?
O3 V1 N3 C14 -171.8(4) . . . . ?
N2 V1 N3 C14 22.6(6) . . . . ?
N1 V1 N3 C14 16.7(4) . . . . ?
O1 V1 N3 C14 100.1(4) . . . . ?
O2 V1 N3 C18 108.1(4) . . . . ?
O4 V1 N3 C18 1.8(5) . . . . ?
O3 V1 N3 C18 6.1(4) . . . . ?
N2 V1 N3 C18 -159.5(4) . . . . ?
N1 V1 N3 C18 -165.4(4) . . . . ?
O1 V1 N3 C18 -82.0(4) . . . . ?
V1 O1 C1 C2 115.3(2) . . . 2_655 ?
V1 O1 C1 C2 -64.7(2) 2_655 . . 2_655 ?
V1 O1 C1 C2 -64.7(2) . . . . ?
V1 O1 C1 C2 115.3(2) 2_655 . . . ?
O1 C1 C2 C3 -179.7(4) . . . . ?
C2 C1 C2 C3 0.3(4) 2_655 . . . ?
O1 C1 C2 C6 4.6(5) . . . . ?
C2 C1 C2 C6 -175.4(5) 2_655 . . . ?
C1 C2 C3 C4 -0.7(8) . . . . ?
C6 C2 C3 C4 174.6(4) . . . . ?
C2 C3 C4 C3 0.3(4) . . . 2_655 ?
C2 C3 C4 C5 -179.7(4) . . . . ?
C3 C4 C5 C51 1.0(6) 2_655 . . . ?
C3 C4 C5 C51 -179.0(6) . . . . ?
C3 C4 C5 C51 -179.0(6) 2_655 . . 2_655 ?
C3 C4 C5 C51 1.0(6) . . . 2_655 ?
C3 C4 C5 C53 54.7(6) 2_655 . . 2_655 ?
C3 C4 C5 C53 -125.3(6) . . . 2_655 ?
C3 C4 C5 C53 -125.3(6) 2_655 . . . ?
C3 C4 C5 C53 54.7(6) . . . . ?
C3 C4 C5 C52 -57.0(5) 2_655 . . 2_655 ?
C3 C4 C5 C52 123.0(5) . . . 2_655 ?
C3 C4 C5 C52 123.0(5) 2_655 . . . ?
C3 C4 C5 C52 -57.0(5) . . . . ?
C13 N1 C6 C2 61.0(5) . . . . ?
C7 N1 C6 C2 -179.3(4) . . . . ?
V1 N1 C6 C2 -61.0(5) . . . . ?
C3 C2 C6 N1 -110.3(6) . . . . ?
C1 C2 C6 N1 65.2(5) . . . . ?
C13 N1 C7 C8 -163.0(4) . . . . ?
C6 N1 C7 C8 77.5(5) . . . . ?
V1 N1 C7 C8 -48.0(4) . . . . ?
C12 N2 C8 C9 -3.3(8) . . . . ?
V1 N2 C8 C9 177.6(4) . . . . ?
C12 N2 C8 C7 174.3(5) . . . . ?
V1 N2 C8 C7 -4.8(6) . . . . ?
N1 C7 C8 C9 -146.2(5) . . . . ?
N1 C7 C8 N2 36.2(6) . . . . ?
N2 C8 C9 C10 1.0(9) . . . . ?
C7 C8 C9 C10 -176.5(5) . . . . ?
C8 C9 C10 C11 2.0(9) . . . . ?
C9 C10 C11 C12 -2.5(8) . . . . ?
C8 N2 C12 C11 2.8(8) . . . . ?
V1 N2 C12 C11 -178.2(4) . . . . ?
C10 C11 C12 N2 0.2(8) . . . . ?
C7 N1 C13 C14 154.7(4) . . . . ?
C6 N1 C13 C14 -87.8(5) . . . . ?
V1 N1 C13 C14 40.3(5) . . . . ?
C18 N3 C14 C15 1.1(8) . . . . ?
V1 N3 C14 C15 179.2(4) . . . . ?
C18 N3 C14 C13 -176.7(4) . . . . ?
V1 N3 C14 C13 1.4(6) . . . . ?
N1 C13 C14 N3 -29.1(6) . . . . ?
N1 C13 C14 C15 153.0(5) . . . . ?
N3 C14 C15 C16 1.3(9) . . . . ?
C13 C14 C15 C16 179.0(5) . . . . ?
C14 C15 C16 C17 -3.4(9) . . . . ?
C15 C16 C17 C18 3.0(9) . . . . ?
C14 N3 C18 C17 -1.6(8) . . . . ?
V1 N3 C18 C17 -179.4(4) . . . . ?
C16 C17 C18 N3 -0.5(9) . . . . ?
O6 V2 O5 C19 -23.3(8) . . . . ?
O8 V2 O5 C19 155.72(11) . . . . ?
O7 V2 O5 C19 110.71(11) . . . . ?
N5 V2 O5 C19 29.08(12) . . . . ?
N6 V2 O5 C19 -123.63(12) . . . . ?
N4 V2 O5 C19 -48.44(12) . . . . ?
O6 V2 O5 V2 156.7(8) . . . 2_556 ?
O8 V2 O5 V2 -24.27(11) . . . 2_556 ?
O7 V2 O5 V2 -69.29(11) . . . 2_556 ?
N5 V2 O5 V2 -150.92(12) . . . 2_556 ?
N6 V2 O5 V2 56.37(12) . . . 2_556 ?
N4 V2 O5 V2 131.56(12) . . . 2_556 ?
O6 V2 O7 O8 -97.0(2) . . . . ?
N5 V2 O7 O8 174.8(2) . . . . ?
N6 V2 O7 O8 4.4(3) . . . . ?
N4 V2 O7 O8 150.6(4) . . . . ?
O5 V2 O7 O8 91.5(2) . . . . ?
O6 V2 O8 O7 93.9(2) . . . . ?
N5 V2 O8 O7 -6.4(3) . . . . ?
N6 V2 O8 O7 -176.4(2) . . . . ?
N4 V2 O8 O7 -152.8(4) . . . . ?
O5 V2 O8 O7 -85.9(2) . . . . ?
O6 V2 N4 C31 -60.8(4) . . . . ?
O8 V2 N4 C31 -177.5(4) . . . . ?
O7 V2 N4 C31 54.5(6) . . . . ?
N5 V2 N4 C31 29.9(4) . . . . ?
N6 V2 N4 C31 -153.4(4) . . . . ?
O5 V2 N4 C31 114.3(4) . . . . ?
O6 V2 N4 C25 58.2(4) . . . . ?
O8 V2 N4 C25 -58.5(6) . . . . ?
O7 V2 N4 C25 173.5(4) . . . . ?
N5 V2 N4 C25 148.9(4) . . . . ?
N6 V2 N4 C25 -34.4(3) . . . . ?
O5 V2 N4 C25 -126.7(3) . . . . ?
O6 V2 N4 C24 174.9(4) . . . . ?
O8 V2 N4 C24 58.2(6) . . . . ?
O7 V2 N4 C24 -69.9(6) . . . . ?
N5 V2 N4 C24 -94.5(4) . . . . ?
N6 V2 N4 C24 82.2(4) . . . . ?
O5 V2 N4 C24 -10.0(4) . . . . ?
O6 V2 N5 C36 -108.1(5) . . . . ?
O8 V2 N5 C36 -1.1(5) . . . . ?
O7 V2 N5 C36 -5.7(5) . . . . ?
N6 V2 N5 C36 157.6(4) . . . . ?
N4 V2 N5 C36 164.4(5) . . . . ?
O5 V2 N5 C36 81.1(4) . . . . ?
O6 V2 N5 C32 71.2(4) . . . . ?
O8 V2 N5 C32 178.1(4) . . . . ?
O7 V2 N5 C32 173.6(4) . . . . ?
N6 V2 N5 C32 -23.1(6) . . . . ?
N4 V2 N5 C32 -16.4(4) . . . . ?
O5 V2 N5 C32 -99.7(4) . . . . ?
O6 V2 N6 C26 -71.9(4) . . . . ?
O8 V2 N6 C26 -175.4(4) . . . . ?
O7 V2 N6 C26 -178.5(4) . . . . ?
N5 V2 N6 C26 22.0(6) . . . . ?
N4 V2 N6 C26 15.1(4) . . . . ?
O5 V2 N6 C26 96.7(4) . . . . ?
O6 V2 N6 C30 109.0(5) . . . . ?
O8 V2 N6 C30 5.5(4) . . . . ?
O7 V2 N6 C30 2.4(5) . . . . ?
N5 V2 N6 C30 -157.1(4) . . . . ?
N4 V2 N6 C30 -164.0(5) . . . . ?
O5 V2 N6 C30 -82.4(5) . . . . ?
V2 O5 C19 C20 -117.0(3) 2_556 . . . ?
V2 O5 C19 C20 63.0(3) . . . . ?
V2 O5 C19 C20 63.0(3) 2_556 . . 2_556 ?
V2 O5 C19 C20 -117.0(3) . . . 2_556 ?
C20 C19 C20 C21 -0.7(4) 2_556 . . . ?
O5 C19 C20 C21 179.3(4) . . . . ?
C20 C19 C20 C24 177.2(5) 2_556 . . . ?
O5 C19 C20 C24 -2.8(5) . . . . ?
C19 C20 C21 C22 1.3(8) . . . . ?
C24 C20 C21 C22 -176.4(5) . . . . ?
C20 C21 C22 C21 -0.7(4) . . . 2_556 ?
C20 C21 C22 C23 179.3(4) . . . . ?
C21 C22 C23 C231 -119.8(7) . . . 2_556 ?
C21 C22 C23 C231 60.2(7) 2_556 . . 2_556 ?
C21 C22 C23 C231 60.2(7) . . . . ?
C21 C22 C23 C231 -119.8(7) 2_556 . . . ?
C21 C22 C23 C233 -80.3(5) . . . . ?
C21 C22 C23 C233 99.7(5) 2_556 . . . ?
C21 C22 C23 C233 99.7(5) . . . 2_556 ?
C21 C22 C23 C233 -80.3(5) 2_556 . . 2_556 ?
C21 C22 C23 C232 -2.2(5) . . . 2_556 ?
C21 C22 C23 C232 177.8(5) 2_556 . . 2_556 ?
C21 C22 C23 C232 177.8(5) . . . . ?
C21 C22 C23 C232 -2.2(5) 2_556 . . . ?
C31 N4 C24 C20 -60.1(6) . . . . ?
C25 N4 C24 C20 178.3(5) . . . . ?
V2 N4 C24 C20 61.6(5) . . . . ?
C19 C20 C24 N4 -66.2(6) . . . . ?
C21 C20 C24 N4 111.6(6) . . . . ?
C31 N4 C25 C26 163.3(5) . . . . ?
C24 N4 C25 C26 -76.0(5) . . . . ?
V2 N4 C25 C26 48.7(5) . . . . ?
C30 N6 C26 C27 5.8(9) . . . . ?
V2 N6 C26 C27 -173.4(5) . . . . ?
C30 N6 C26 C25 -172.6(5) . . . . ?
V2 N6 C26 C25 8.2(6) . . . . ?
N4 C25 C26 N6 -39.1(7) . . . . ?
N4 C25 C26 C27 142.5(6) . . . . ?
N6 C26 C27 C28 -3.4(10) . . . . ?
C25 C26 C27 C28 174.8(6) . . . . ?
C26 C27 C28 C29 -1.1(10) . . . . ?
C27 C28 C29 C30 2.9(10) . . . . ?
C26 N6 C30 C29 -3.8(8) . . . . ?
V2 N6 C30 C29 175.3(4) . . . . ?
C28 C29 C30 N6 -0.4(9) . . . . ?
C25 N4 C31 C32 -154.7(5) . . . . ?
C24 N4 C31 C32 88.0(6) . . . . ?
V2 N4 C31 C32 -40.4(5) . . . . ?
C36 N5 C32 C33 -2.6(8) . . . . ?
V2 N5 C32 C33 178.1(5) . . . . ?
C36 N5 C32 C31 177.7(5) . . . . ?
V2 N5 C32 C31 -1.7(6) . . . . ?
N4 C31 C32 N5 29.8(7) . . . . ?
N4 C31 C32 C33 -150.0(6) . . . . ?
N5 C32 C33 C34 0.9(9) . . . . ?
C31 C32 C33 C34 -179.4(6) . . . . ?
C32 C33 C34 C35 1.9(10) . . . . ?
C33 C34 C35 C36 -3.0(10) . . . . ?
C32 N5 C36 C35 1.4(9) . . . . ?
V2 N5 C36 C35 -179.3(4) . . . . ?
C34 C35 C36 N5 1.4(9) . . . . ?
